data_7200865
loop_
_publ_author_name
'Rayat, Sundeep'
'Alawode, Olajide'
'Desper, John'

_publ_section_title
;
 Intermolecular interactions in the crystal structures of substituted
 tetrazolones
;
_journal_issue 9
_journal_name_full CrystEngComm
_journal_page_first 1892
_journal_paper_doi 10.1039/b823041b
_journal_volume 11
_journal_year 2009
_chemical_formula_moiety 'C9 H10 N4 O2'
_chemical_formula_sum 'C9 H10 N4 O2'
_chemical_formula_weight 206.21
_chemical_name_systematic
;
1-(4-methoxyphenyl)-4-methyl-1,5-dihydro-5H-tetrazolone
;
_space_group_IT_number 19
_symmetry_cell_setting orthorhombic
_symmetry_space_group_name_Hall 'P 2ac 2ab'
_symmetry_space_group_name_H-M 'P 21 21 21'
_atom_sites_solution_hydrogens geom
_atom_sites_solution_primary direct
_atom_sites_solution_secondary difmap
_audit_creation_method SHELXL-97
_cell_angle_alpha 90.00
_cell_angle_beta 90.00
_cell_angle_gamma 90.00
_cell_formula_units_Z 4
_cell_length_a 3.8317(3)
_cell_length_b 13.8861(13)
_cell_length_c 17.7714(16)
_cell_measurement_reflns_used 3490
_cell_measurement_temperature 120(2)
_cell_measurement_theta_max 32.63
_cell_measurement_theta_min 2.72
_cell_volume 945.57(14)
_computing_cell_refinement 'Bruker SMART'
_computing_data_collection 'Bruker SMART'
_computing_data_reduction 'Bruker SAINT'
_computing_molecular_graphics 'Bruker SHELXTL'
_computing_publication_material 'Bruker SHELXTL'
_computing_structure_refinement 'SHELXL-97 (Sheldrick, 1997)'
_computing_structure_solution 'SHELXS-97 (Sheldrick, 1990)'
_diffrn_ambient_temperature 120(2)
_diffrn_measured_fraction_theta_full 0.999
_diffrn_measured_fraction_theta_max 0.999
_diffrn_measurement_device_type 'CCD area detector'
_diffrn_measurement_method 'phi and omega scans'
_diffrn_radiation_monochromator graphite
_diffrn_radiation_source 'fine-focus sealed tube'
_diffrn_radiation_type MoK\a
_diffrn_radiation_wavelength 0.71073
_diffrn_reflns_av_R_equivalents 0.0295
_diffrn_reflns_av_sigmaI/netI 0.0267
_diffrn_reflns_limit_h_max 5
_diffrn_reflns_limit_h_min -5
_diffrn_reflns_limit_k_max 21
_diffrn_reflns_limit_k_min -17
_diffrn_reflns_limit_l_max 26
_diffrn_reflns_limit_l_min -26
_diffrn_reflns_number 7843
_diffrn_reflns_theta_full 32.56
_diffrn_reflns_theta_max 32.56
_diffrn_reflns_theta_min 2.29
_exptl_absorpt_coefficient_mu 0.107
_exptl_absorpt_correction_type none
_exptl_crystal_colour colourless
_exptl_crystal_density_diffrn 1.449
_exptl_crystal_density_method 'not measured'
_exptl_crystal_description prism
_exptl_crystal_F_000 432
_exptl_crystal_size_max 0.25
_exptl_crystal_size_mid 0.20
_exptl_crystal_size_min 0.15
_refine_diff_density_max 0.397
_refine_diff_density_min -0.218
_refine_diff_density_rms 0.051
_refine_ls_extinction_method none
_refine_ls_goodness_of_fit_ref 1.029
_refine_ls_hydrogen_treatment constr
_refine_ls_matrix_type full
_refine_ls_number_parameters 138
_refine_ls_number_reflns 2031
_refine_ls_number_restraints 0
_refine_ls_restrained_S_all 1.029
_refine_ls_R_factor_all 0.0429
_refine_ls_R_factor_gt 0.0378
_refine_ls_shift/su_max 0.000
_refine_ls_shift/su_mean 0.000
_refine_ls_structure_factor_coef Fsqd
_refine_ls_weighting_details 'calc w=1/[\s^2^(Fo^2^)+(0.0750P)^2^+0.0400P] where P=(Fo^2^+2Fc^2^)/3'
_refine_ls_weighting_scheme calc
_refine_ls_wR_factor_gt 0.1030
_refine_ls_wR_factor_ref 0.1078
_reflns_number_gt 1830
_reflns_number_total 2031
_reflns_threshold_expression >2sigma(I)
_cod_data_source_file b823041b.txt
_cod_data_source_block oa0801m
_cod_depositor_comments
;
The following automatic conversions were performed:
'_symmetry_cell_setting' value 'Orthorhombic' changed to 'orthorhombic'
according to '/home/saulius/struct/CIF-dictionaries/cif_core.dic'
dictionary named 'cif_core.dic' version 2.4.1 from 2010-06-29.

Automatic conversion script
Id: cif_fix_enum 1527 2010-12-29 10:47:43Z saulius 
;
_cod_original_sg_symbol_H-M P2(1)2(1)2(1)
_cod_database_code 7200865

loop_
_symmetry_equiv_pos_as_xyz
'x, y, z'
'-x+1/2, -y, z+1/2'
'-x, y+1/2, -z+1/2'
'x+1/2, -y+1/2, -z'

loop_
_atom_site_label
_atom_site_type_symbol
_atom_site_fract_x
_atom_site_fract_y
_atom_site_fract_z
_atom_site_U_iso_or_equiv
_atom_site_adp_type
_atom_site_occupancy
_atom_site_symmetry_multiplicity
_atom_site_calc_flag
_atom_site_refinement_flags
_atom_site_disorder_assembly
_atom_site_disorder_group
N11 N 0.4515(3) 0.51022(8) 0.49670(5) 0.0188(2) Uani 1 1 d . . .
N12 N 0.3553(4) 0.53620(9) 0.56787(6) 0.0252(3) Uani 1 1 d . . .
N13 N 0.4437(4) 0.46835(9) 0.61256(6) 0.0267(3) Uani 1 1 d . . .
N14 N 0.5974(3) 0.39757(8) 0.57173(6) 0.0207(2) Uani 1 1 d . . .
C15 C 0.6113(4) 0.42094(10) 0.49677(7) 0.0190(2) Uani 1 1 d . . .
O15 O 0.7347(3) 0.37537(7) 0.44478(5) 0.0266(2) Uani 1 1 d . . .
C16 C 0.7378(5) 0.31118(11) 0.60642(8) 0.0272(3) Uani 1 1 d . . .
H16A H 0.8924 0.2784 0.5707 0.041 Uiso 1 1 calc R . .
H16B H 0.5458 0.2681 0.6203 0.041 Uiso 1 1 calc R . .
H16C H 0.8700 0.3288 0.6516 0.041 Uiso 1 1 calc R . .
C21 C 0.4094(3) 0.57385(9) 0.43480(6) 0.0171(2) Uani 1 1 d . . .
C22 C 0.5237(4) 0.66786(9) 0.44163(7) 0.0189(2) Uani 1 1 d . . .
H22 H 0.6296 0.6888 0.4871 0.023 Uiso 1 1 calc R . .
C23 C 0.4838(4) 0.73183(10) 0.38194(7) 0.0190(2) Uani 1 1 d . . .
H23 H 0.5591 0.7968 0.3865 0.023 Uiso 1 1 calc R . .
C24 C 0.3319(4) 0.69930(9) 0.31557(6) 0.0186(2) Uani 1 1 d . . .
O24 O 0.2758(3) 0.75562(7) 0.25375(5) 0.0242(2) Uani 1 1 d . . .
C25 C 0.2224(4) 0.60349(10) 0.30865(7) 0.0202(2) Uani 1 1 d . . .
H25 H 0.1236 0.5816 0.2627 0.024 Uiso 1 1 calc R . .
C26 C 0.2578(4) 0.54083(9) 0.36854(6) 0.0191(2) Uani 1 1 d . . .
H26 H 0.1796 0.4761 0.3645 0.023 Uiso 1 1 calc R . .
C27 C 0.4063(5) 0.85185(11) 0.25550(9) 0.0275(3) Uani 1 1 d . . .
H27A H 0.3597 0.8832 0.2071 0.041 Uiso 1 1 calc R . .
H27B H 0.6584 0.8507 0.2647 0.041 Uiso 1 1 calc R . .
H27C H 0.2903 0.8877 0.2959 0.041 Uiso 1 1 calc R . .

loop_
_atom_site_aniso_label
_atom_site_aniso_U_11
_atom_site_aniso_U_22
_atom_site_aniso_U_33
_atom_site_aniso_U_23
_atom_site_aniso_U_13
_atom_site_aniso_U_12
N11 0.0241(5) 0.0169(4) 0.0155(4) -0.0014(4) 0.0007(4) 0.0013(4)
N12 0.0359(7) 0.0224(5) 0.0172(4) -0.0014(4) 0.0041(5) 0.0042(5)
N13 0.0371(7) 0.0235(6) 0.0195(4) -0.0002(4) 0.0016(5) 0.0028(6)
N14 0.0248(5) 0.0173(5) 0.0200(4) 0.0013(4) -0.0004(4) 0.0000(5)
C15 0.0197(5) 0.0169(5) 0.0204(5) -0.0002(4) 0.0004(4) -0.0013(5)
O15 0.0337(6) 0.0198(5) 0.0262(4) -0.0020(4) 0.0073(5) 0.0051(5)
C16 0.0278(7) 0.0226(6) 0.0312(6) 0.0093(5) -0.0017(6) 0.0017(6)
C21 0.0179(5) 0.0171(5) 0.0162(4) -0.0003(4) 0.0007(4) 0.0004(5)
C22 0.0199(6) 0.0189(5) 0.0180(4) -0.0027(4) -0.0016(5) -0.0008(5)
C23 0.0198(6) 0.0167(5) 0.0205(5) -0.0017(4) 0.0007(5) -0.0008(5)
C24 0.0182(5) 0.0207(5) 0.0170(4) 0.0005(4) 0.0011(4) 0.0019(5)
O24 0.0296(5) 0.0235(5) 0.0196(4) 0.0038(3) 0.0003(4) 0.0002(4)
C25 0.0212(6) 0.0226(6) 0.0170(4) -0.0029(4) -0.0005(5) -0.0002(5)
C26 0.0206(6) 0.0175(5) 0.0192(5) -0.0032(4) -0.0003(5) -0.0012(5)
C27 0.0270(7) 0.0246(6) 0.0309(6) 0.0085(5) 0.0009(6) -0.0011(6)

loop_
_atom_type_symbol
_atom_type_description
_atom_type_scat_dispersion_real
_atom_type_scat_dispersion_imag
_atom_type_scat_source
C C 0.0033 0.0016 'International Tables Vol C Tables 4.2.6.8 and 6.1.1.4'
H H 0.0000 0.0000 'International Tables Vol C Tables 4.2.6.8 and 6.1.1.4'
N N 0.0061 0.0033 'International Tables Vol C Tables 4.2.6.8 and 6.1.1.4'
O O 0.0106 0.0060 'International Tables Vol C Tables 4.2.6.8 and 6.1.1.4'

loop_
_geom_angle_atom_site_label_1
_geom_angle_atom_site_label_2
_geom_angle_atom_site_label_3
_geom_angle
_geom_angle_site_symmetry_1
_geom_angle_site_symmetry_3
_geom_angle_publ_flag
N12 N11 C15 110.82(10) . . ?
N12 N11 C21 121.49(11) . . ?
C15 N11 C21 127.51(10) . . ?
N13 N12 N11 108.01(11) . . ?
N12 N13 N14 108.48(10) . . ?
N13 N14 C15 111.40(11) . . ?
N13 N14 C16 122.17(11) . . ?
C15 N14 C16 126.39(12) . . ?
O15 C15 N14 129.04(13) . . ?
O15 C15 N11 129.67(11) . . ?
N14 C15 N11 101.29(10) . . ?
N14 C16 H16A 109.5 . . ?
N14 C16 H16B 109.5 . . ?
H16A C16 H16B 109.5 . . ?
N14 C16 H16C 109.5 . . ?
H16A C16 H16C 109.5 . . ?
H16B C16 H16C 109.5 . . ?
C22 C21 C26 121.20(11) . . ?
C22 C21 N11 118.92(11) . . ?
C26 C21 N11 119.88(12) . . ?
C21 C22 C23 120.06(11) . . ?
C21 C22 H22 120.0 . . ?
C23 C22 H22 120.0 . . ?
C24 C23 C22 119.01(12) . . ?
C24 C23 H23 120.5 . . ?
C22 C23 H23 120.5 . . ?
O24 C24 C23 124.21(12) . . ?
O24 C24 C25 115.23(11) . . ?
C23 C24 C25 120.56(11) . . ?
C24 O24 C27 117.62(11) . . ?
C26 C25 C24 120.09(11) . . ?
C26 C25 H25 120.0 . . ?
C24 C25 H25 120.0 . . ?
C25 C26 C21 119.06(12) . . ?
C25 C26 H26 120.5 . . ?
C21 C26 H26 120.5 . . ?
O24 C27 H27A 109.5 . . ?
O24 C27 H27B 109.5 . . ?
H27A C27 H27B 109.5 . . ?
O24 C27 H27C 109.5 . . ?
H27A C27 H27C 109.5 . . ?
H27B C27 H27C 109.5 . . ?

loop_
_geom_bond_atom_site_label_1
_geom_bond_atom_site_label_2
_geom_bond_distance
_geom_bond_site_symmetry_2
_geom_bond_publ_flag
N11 N12 1.3660(14) . ?
N11 C15 1.3826(17) . ?
N11 C21 1.4201(15) . ?
N12 N13 1.2779(17) . ?
N13 N14 1.3562(17) . ?
N14 C15 1.3721(16) . ?
N14 C16 1.4520(18) . ?
C15 O15 1.2157(15) . ?
C16 H16A 0.9800 . ?
C16 H16B 0.9800 . ?
C16 H16C 0.9800 . ?
C21 C22 1.3824(18) . ?
C21 C26 1.3909(16) . ?
C22 C23 1.3920(18) . ?
C22 H22 0.9500 . ?
C23 C24 1.3906(17) . ?
C23 H23 0.9500 . ?
C24 O24 1.3657(15) . ?
C24 C25 1.4004(19) . ?
O24 C27 1.4270(18) . ?
C25 C26 1.3813(18) . ?
C25 H25 0.9500 . ?
C26 H26 0.9500 . ?
C27 H27A 0.9800 . ?
C27 H27B 0.9800 . ?
C27 H27C 0.9800 . ?

loop_
_geom_torsion_atom_site_label_1
_geom_torsion_atom_site_label_2
_geom_torsion_atom_site_label_3
_geom_torsion_atom_site_label_4
_geom_torsion
_geom_torsion_site_symmetry_1
_geom_torsion_site_symmetry_2
_geom_torsion_site_symmetry_3
_geom_torsion_site_symmetry_4
_geom_torsion_publ_flag
C15 N11 N12 N13 -0.31(17) . . . . ?
C21 N11 N12 N13 -175.68(13) . . . . ?
N11 N12 N13 N14 -0.03(18) . . . . ?
N12 N13 N14 C15 0.36(18) . . . . ?
N12 N13 N14 C16 178.05(14) . . . . ?
N13 N14 C15 O15 178.82(15) . . . . ?
C16 N14 C15 O15 1.2(3) . . . . ?
N13 N14 C15 N11 -0.51(15) . . . . ?
C16 N14 C15 N11 -178.09(14) . . . . ?
N12 N11 C15 O15 -178.83(15) . . . . ?
C21 N11 C15 O15 -3.8(2) . . . . ?
N12 N11 C15 N14 0.49(15) . . . . ?
C21 N11 C15 N14 175.52(13) . . . . ?
N12 N11 C21 C22 48.16(19) . . . . ?
C15 N11 C21 C22 -126.39(14) . . . . ?
N12 N11 C21 C26 -132.36(14) . . . . ?
C15 N11 C21 C26 53.1(2) . . . . ?
C26 C21 C22 C23 0.9(2) . . . . ?
N11 C21 C22 C23 -179.64(12) . . . . ?
C21 C22 C23 C24 -0.8(2) . . . . ?
C22 C23 C24 O24 179.22(13) . . . . ?
C22 C23 C24 C25 -0.3(2) . . . . ?
C23 C24 O24 C27 5.1(2) . . . . ?
C25 C24 O24 C27 -175.31(13) . . . . ?
O24 C24 C25 C26 -178.21(13) . . . . ?
C23 C24 C25 C26 1.4(2) . . . . ?
C24 C25 C26 C21 -1.3(2) . . . . ?
C22 C21 C26 C25 0.2(2) . . . . ?
N11 C21 C26 C25 -179.32(12) . . . . ?

loop_
_cod_related_entry_id
_cod_related_entry_database
_cod_related_entry_code
1 ChemSpider 25940881
